data_7237859
loop_
_publ_author_name
'Huang, Rongjuan'
'Kukhta, Nadzeya A.'
'Ward, Jonathan S.'
'Danos, Andrew'
'Batsanov, Andrei S.'
'Bryce, Martin R.'
'Dias, Fernando B.'

_publ_section_title
;
 Balancing charge-transfer strength and triplet states for deep-blue
 thermally activated delayed fluorescence with an unconventional electron
 rich dibenzothiophene acceptor
;
_journal_issue 42
_journal_name_full 'Journal of Materials Chemistry C'
_journal_page_first 13224
_journal_paper_doi 10.1039/C9TC02175B
_journal_volume 7
_journal_year 2019
_chemical_formula_moiety 'C42 H34 N2 S, C Cl2 D2'
_chemical_formula_sum 'C43 H34 Cl2 D2 N2 S'
_chemical_formula_weight 685.71
_space_group_crystal_system monoclinic
_space_group_IT_number 14
_space_group_name_Hall '-P 2yn'
_space_group_name_H-M_alt 'P 1 21/n 1'
_atom_sites_solution_hydrogens geom
_atom_sites_solution_primary direct
_atom_sites_solution_secondary difmap
_audit_creation_date 2017-07-21
_audit_creation_method
;
Olex2 1.2-beta
(compiled 2017.07.20 svn.r3457 for OlexSys, GUI svn.r5370)
;
_audit_update_record
;
2019-03-06 deposited with the CCDC.	2019-10-14 downloaded from the CCDC.
;
_cell_angle_alpha 90
_cell_angle_beta 99.3094(16)
_cell_angle_gamma 90
_cell_formula_units_Z 8
_cell_length_a 24.0937(12)
_cell_length_b 7.9916(4)
_cell_length_c 36.7515(18)
_cell_measurement_reflns_used 9901
_cell_measurement_temperature 120
_cell_measurement_theta_max 30.12
_cell_measurement_theta_min 2.54
_cell_volume 6983.2(6)
_computing_cell_refinement 'SAINT v8.37A (Bruker, 2016)'
_computing_data_collection 'APEX3 v.2016.1-0 (Bruker, 2016)'
_computing_data_reduction 'SAINT v8.37A (Bruker, 2016)'
_computing_molecular_graphics 'Olex2 (Dolomanov et al., 2009)'
_computing_publication_material 'Olex2 (Dolomanov et al., 2009)'
_computing_structure_refinement 'ShelXL 2016/6 multi-CPU (Sheldrick, 2015)'
_computing_structure_solution 'ShelXS 2013/1 (Sheldrick, 2008)'
_diffrn_ambient_temperature 120
_diffrn_detector_area_resol_mean 10.4
_diffrn_detector_type 'Bruker PHOTON 100 CMOS'
_diffrn_measured_fraction_theta_full 0.998
_diffrn_measured_fraction_theta_max 0.998
_diffrn_measurement_device '3-circle area detector diffractometer'
_diffrn_measurement_device_type 'Bruker D8 Venture'
_diffrn_measurement_method '\f and \w scans'
_diffrn_radiation_monochromator 'focusing mirrors'
_diffrn_radiation_probe x-ray
_diffrn_radiation_type MoK\a
_diffrn_radiation_wavelength 0.71073
_diffrn_reflns_av_R_equivalents 0.0643
_diffrn_reflns_av_unetI/netI 0.0419
_diffrn_reflns_Laue_measured_fraction_full 0.998
_diffrn_reflns_Laue_measured_fraction_max 0.998
_diffrn_reflns_limit_h_max 29
_diffrn_reflns_limit_h_min -29
_diffrn_reflns_limit_k_max 9
_diffrn_reflns_limit_k_min -9
_diffrn_reflns_limit_l_max 44
_diffrn_reflns_limit_l_min -43
_diffrn_reflns_number 88992
_diffrn_reflns_point_group_measured_fraction_full 0.998
_diffrn_reflns_point_group_measured_fraction_max 0.998
_diffrn_reflns_theta_full 25.242
_diffrn_reflns_theta_max 25.681
_diffrn_reflns_theta_min 2.010
_diffrn_source 'microfocus sealed X-ray tube'
_diffrn_source_type 'Incoatec I\mS microsource'
_diffrn_standards_number 0
_exptl_absorpt_coefficient_mu 0.280
_exptl_absorpt_correction_T_max 1.0000
_exptl_absorpt_correction_T_min 0.9651
_exptl_absorpt_correction_type multi-scan
_exptl_absorpt_process_details
; SADABS-2014/5 (Krause et al.,  2015) was used for absorption correction. wR2(int) 
  was 0.1508 before and 0.0549 after correction. The Ratio of minimum to 
  maximum transmission is 0.9651. The \l/2 correction factor is Not present.
;
_exptl_crystal_colour colourless
_exptl_crystal_density_diffrn 1.304
_exptl_crystal_description lathe
_exptl_crystal_F_000 2864
_exptl_crystal_preparation Luminescent
_exptl_crystal_size_max 0.503
_exptl_crystal_size_mid 0.275
_exptl_crystal_size_min 0.062
_refine_diff_density_max 0.344
_refine_diff_density_min -0.514
_refine_diff_density_rms 0.052
_refine_ls_extinction_method none
_refine_ls_goodness_of_fit_ref 1.013
_refine_ls_hydrogen_treatment mixed
_refine_ls_matrix_type full
_refine_ls_number_parameters 903
_refine_ls_number_reflns 13247
_refine_ls_number_restraints 18
_refine_ls_restrained_S_all 1.014
_refine_ls_R_factor_all 0.0769
_refine_ls_R_factor_gt 0.0467
_refine_ls_shift/su_max 0.001
_refine_ls_shift/su_mean 0.000
_refine_ls_structure_factor_coef Fsqd
_refine_ls_weighting_details 'w=1/[\s^2^(Fo^2^)+(0.0480P)^2^+4.6830P] where P=(Fo^2^+2Fc^2^)/3'
_refine_ls_weighting_scheme calc
_refine_ls_wR_factor_gt 0.1024
_refine_ls_wR_factor_ref 0.1140
_reflns_Friedel_coverage 0.000
_reflns_number_gt 9504
_reflns_number_total 13247
_reflns_threshold_expression 'I > 2\s(I)'
_cod_data_source_file c9tc02175b2.cif
_cod_data_source_block DAcDBT_17s183
_cod_depositor_comments
;
The following automatic conversions were performed:

data item '_diffrn_radiation_probe' value 'X-ray' was changed to
'x-ray' in accordance with the
/home/saulius/struct/COD-crude-data/automatic-downloads/DataCite-retrospective/RSC/depositions/lib/dictionaries/cif_core.dic
dictionary named 'cif_core.dic' version 2.4.2 last updated on
2011-04-26.

Automatic conversion script
Id: cif_fix_values 6909 2019-04-08 15:41:33Z antanas 
;
_cod_database_code 7237859
_shelx_shelxl_version_number 2016/6
_shelx_space_group_comment
;
The symmetry employed for this shelxl refinement is uniquely defined
by the following loop, which should always be used as a source of
symmetry information in preference to the above space-group names.
They are only intended as comments.
;
_shelx_estimated_absorpt_t_max 0.983
_shelx_estimated_absorpt_t_min 0.872
_olex2_refinement_description
;
1. Fixed Uiso
 At 1.2 times of:
  All C(H) groups, All C(H,H) groups, All C(H,H,H,H) groups
2. Rigid body (RIGU) restrains
 C43', Cl1', Cl2', Cl1", Cl2"
 with sigma for 1-2 distances of 0.004 and sigma for 1-3 distances of 0.004
3. Others
 Uiso(H39A)=Uiso(H39B)=Uiso(H39C)=FVAR(1)
 Uiso(H40A)=Uiso(H40B)=Uiso(H40C)=FVAR(2)
 Uiso(H41A)=Uiso(H41B)=Uiso(H41C)=FVAR(3)
 Uiso(H42A)=Uiso(H42B)=Uiso(H42C)=FVAR(4)
 Uiso(H39D)=Uiso(H39E)=Uiso(H39F)=FVAR(5)
 Uiso(H40D)=Uiso(H40E)=Uiso(H40F)=FVAR(6)
 Uiso(H41D)=Uiso(H41E)=Uiso(H41F)=FVAR(7)
 Uiso(H42D)=Uiso(H42E)=Uiso(H42F)=FVAR(8)
 Fixed Sof: D43A(0.85) D43B(0.85) D43C(0.15) D43D(0.15) Cl1'(0.85) Cl2'(0.85)
 Cl1"(0.15) Cl2"(0.15) Cl1(0.94) Cl1A(0.06)
4.a Secondary CH2 refined with riding coordinates:
 C43'(D43A,D43B), C43'(D43C,D43D), C43(D43E,D43F)
4.b Aromatic/amide H refined with riding coordinates:
 C2(H2), C3(H3), C5(H5), C8(H8), C10(H10), C11(H11), C14(H14), C15(H15),
 C16(H16), C17(H17), C21(H21), C22(H22), C23(H23), C24(H24), C27(H27), C28(H28),
  C29(H29), C30(H30), C34(H34), C35(H35), C36(H36), C37(H37), C2'(H2'),
 C3'(H3'), C5'(H5'), C8'(H8'), C10'(H10'), C11'(H11'), C14'(H14'), C15'(H15'),
 C16'(H16'), C17'(H17'), C21'(H21'), C22'(H22'), C23'(H23'), C24'(H24'),
 C27'(H27'), C28'(H28'), C29'(H29'), C30'(H30'), C34'(H34'), C35'(H35'),
 C36'(H36'), C37'(H37')
4.c Idealised Me refined as rotating group:
 C39(H39A,H39B,H39C), C40(H40A,H40B,H40C), C41(H41A,H41B,H41C), C42(H42A,H42B,
 H42C), C39'(H39D,H39E,H39F), C40'(H40D,H40E,H40F), C41'(H41D,H41E,H41F),
 C42'(H42D,H42E,H42F)
;
_olex2_submission_special_instructions 'No special instructions were received'

loop_
_space_group_symop_operation_xyz
'x, y, z'
'-x+1/2, y+1/2, -z+1/2'
'-x, -y, -z'
'x-1/2, -y-1/2, z-1/2'

loop_
_atom_site_label
_atom_site_type_symbol
_atom_site_fract_x
_atom_site_fract_y
_atom_site_fract_z
_atom_site_U_iso_or_equiv
_atom_site_adp_type
_atom_site_occupancy
_atom_site_site_symmetry_order
_atom_site_calc_flag
_atom_site_refinement_flags_posn
_atom_site_refinement_flags_adp
_atom_site_refinement_flags_occupancy
_atom_site_disorder_assembly
_atom_site_disorder_group
S1 S 0.46554(2) -0.15900(7) 0.57260(2) 0.02077(13) Uani 1 1 d . . . . .
N1 N 0.34907(7) 0.3334(2) 0.46575(4) 0.0171(4) Uani 1 1 d . . . . .
N2 N 0.41316(7) 0.3647(2) 0.67636(4) 0.0160(4) Uani 1 1 d . . . . .
C1 C 0.43218(8) -0.0275(3) 0.53774(6) 0.0172(5) Uani 1 1 d . . . . .
C2 C 0.42588(9) -0.0564(3) 0.49982(6) 0.0216(5) Uani 1 1 d . . . . .
H2 H 0.440012 -0.155676 0.490450 0.026 Uiso 1 1 calc R . . . .
C3 C 0.39859(9) 0.0631(3) 0.47627(6) 0.0223(5) Uani 1 1 d . . . . .
H3 H 0.394287 0.046423 0.450377 0.027 Uiso 1 1 calc R . . . .
C4 C 0.37718(8) 0.2087(3) 0.49014(6) 0.0172(5) Uani 1 1 d . . . . .
C5 C 0.38350(8) 0.2370(3) 0.52754(5) 0.0152(4) Uani 1 1 d . . . . .
H5 H 0.368897 0.335951 0.536750 0.018 Uiso 1 1 calc R . . . .
C6 C 0.41154(8) 0.1190(3) 0.55175(5) 0.0150(4) Uani 1 1 d . . . . .
C7 C 0.42339(8) 0.1242(2) 0.59164(5) 0.0140(4) Uani 1 1 d . . . . .
C8 C 0.41105(8) 0.2513(3) 0.61510(5) 0.0147(4) Uani 1 1 d . . . . .
H8 H 0.392339 0.349878 0.605258 0.018 Uiso 1 1 calc R . . . .
C9 C 0.42618(8) 0.2327(3) 0.65264(5) 0.0152(4) Uani 1 1 d . . . . .
C10 C 0.45419(8) 0.0881(3) 0.66740(6) 0.0184(5) Uani 1 1 d . . . . .
H10 H 0.464330 0.077330 0.693372 0.022 Uiso 1 1 calc R . . . .
C11 C 0.46721(8) -0.0386(3) 0.64474(6) 0.0192(5) Uani 1 1 d . . . . .
H11 H 0.486187 -0.136552 0.654762 0.023 Uiso 1 1 calc R . . . .
C12 C 0.45179(8) -0.0194(3) 0.60674(6) 0.0162(4) Uani 1 1 d . . . . .
C13 C 0.38186(8) 0.4550(3) 0.45138(5) 0.0164(4) Uani 1 1 d . . . . .
C14 C 0.44046(8) 0.4489(3) 0.45837(6) 0.0210(5) Uani 1 1 d . . . . .
H14 H 0.459057 0.365793 0.474381 0.025 Uiso 1 1 calc R . . . .
C15 C 0.47155(9) 0.5642(3) 0.44193(6) 0.0252(5) Uani 1 1 d . . . . .
H15 H 0.511463 0.560130 0.446944 0.030 Uiso 1 1 calc R . . . .
C16 C 0.44518(9) 0.6847(3) 0.41838(6) 0.0267(5) Uani 1 1 d . . . . .
H16 H 0.466579 0.760606 0.406357 0.032 Uiso 1 1 calc R . . . .
C17 C 0.38699(9) 0.6932(3) 0.41254(6) 0.0249(5) Uani 1 1 d . . . . .
H17 H 0.368735 0.776675 0.396473 0.030 Uiso 1 1 calc R . . . .
C18 C 0.35468(8) 0.5835(3) 0.42947(5) 0.0186(5) Uani 1 1 d . . . . .
C19 C 0.29138(8) 0.6030(3) 0.42803(6) 0.0213(5) Uani 1 1 d . . . . .
C20 C 0.26568(8) 0.4292(3) 0.42535(6) 0.0203(5) Uani 1 1 d . . . . .
C21 C 0.21364(9) 0.3919(3) 0.40443(6) 0.0292(6) Uani 1 1 d . . . . .
H21 H 0.195246 0.474042 0.388067 0.035 Uiso 1 1 calc R . . . .
C22 C 0.18809(10) 0.2384(3) 0.40688(7) 0.0359(6) Uani 1 1 d . . . . .
H22 H 0.152724 0.215077 0.392226 0.043 Uiso 1 1 calc R . . . .
C23 C 0.21445(10) 0.1198(3) 0.43076(7) 0.0340(6) Uani 1 1 d . . . . .
H23 H 0.196218 0.016305 0.433531 0.041 Uiso 1 1 calc R . . . .
C24 C 0.26733(9) 0.1498(3) 0.45083(6) 0.0252(5) Uani 1 1 d . . . . .
H24 H 0.285467 0.066462 0.466974 0.030 Uiso 1 1 calc R . . . .
C25 C 0.29379(8) 0.3025(3) 0.44726(6) 0.0185(5) Uani 1 1 d . . . . .
C26 C 0.45743(8) 0.4723(3) 0.69138(5) 0.0163(4) Uani 1 1 d . . . . .
C27 C 0.50965(9) 0.4608(3) 0.67957(6) 0.0204(5) Uani 1 1 d . . . . .
H27 H 0.514668 0.385130 0.660433 0.024 Uiso 1 1 calc R . . . .
C28 C 0.55405(9) 0.5598(3) 0.69579(6) 0.0249(5) Uani 1 1 d . . . . .
H28 H 0.589538 0.551254 0.687828 0.030 Uiso 1 1 calc R . . . .
C29 C 0.54701(9) 0.6709(3) 0.72349(6) 0.0256(5) Uani 1 1 d . . . . .
H29 H 0.577830 0.735580 0.735294 0.031 Uiso 1 1 calc R . . . .
C30 C 0.49452(9) 0.6868(3) 0.73383(6) 0.0224(5) Uani 1 1 d . . . . .
H30 H 0.489559 0.765975 0.752319 0.027 Uiso 1 1 calc R . . . .
C31 C 0.44875(9) 0.5906(3) 0.71799(5) 0.0180(5) Uani 1 1 d . . . . .
C32 C 0.38922(9) 0.6199(3) 0.72599(6) 0.0228(5) Uani 1 1 d . . . . .
C33 C 0.35774(8) 0.4543(3) 0.72266(5) 0.0168(5) Uani 1 1 d . . . . .
C34 C 0.31526(9) 0.4186(3) 0.74291(6) 0.0228(5) Uani 1 1 d . . . . .
H34 H 0.308585 0.494414 0.761644 0.027 Uiso 1 1 calc R . . . .
C35 C 0.28242(10) 0.2768(3) 0.73673(7) 0.0293(6) Uani 1 1 d . . . . .
H35 H 0.254053 0.254686 0.751278 0.035 Uiso 1 1 calc R . . . .
C36 C 0.29124(9) 0.1672(3) 0.70915(6) 0.0275(5) Uani 1 1 d . . . . .
H36 H 0.267959 0.071307 0.704082 0.033 Uiso 1 1 calc R . . . .
C37 C 0.33385(8) 0.1967(3) 0.68894(6) 0.0193(5) Uani 1 1 d . . . . .
H37 H 0.339953 0.120694 0.670115 0.023 Uiso 1 1 calc R . . . .
C38 C 0.36788(8) 0.3375(3) 0.69605(5) 0.0146(4) Uani 1 1 d . . . . .
C39 C 0.28199(9) 0.6782(3) 0.46541(6) 0.0247(5) Uani 1 1 d . . . . .
H39A H 0.241634 0.694368 0.465268 0.030(4) Uiso 1 1 calc GR . . . .
H39B H 0.301337 0.786174 0.469207 0.030(4) Uiso 1 1 calc GR . . . .
H39C H 0.297057 0.601597 0.485413 0.030(4) Uiso 1 1 calc GR . . . .
C40 C 0.26514(10) 0.7183(3) 0.39705(7) 0.0328(6) Uani 1 1 d . . . . .
H40A H 0.271229 0.671991 0.373322 0.040(4) Uiso 1 1 calc GR . . . .
H40B H 0.282610 0.829151 0.400491 0.040(4) Uiso 1 1 calc GR . . . .
H40C H 0.224681 0.728142 0.397371 0.040(4) Uiso 1 1 calc GR . . . .
C41 C 0.35904(10) 0.7359(3) 0.69548(8) 0.0353(6) Uani 1 1 d . . . . .
H41A H 0.359875 0.685059 0.671306 0.046(4) Uiso 1 1 calc GR . . . .
H41B H 0.378176 0.844481 0.696789 0.046(4) Uiso 1 1 calc GR . . . .
H41C H 0.319911 0.751858 0.698953 0.046(4) Uiso 1 1 calc GR . . . .
C42 C 0.38958(11) 0.7031(4) 0.76356(7) 0.0431(7) Uani 1 1 d . . . . .
H42A H 0.350803 0.719996 0.767704 0.045(4) Uiso 1 1 calc GR . . . .
H42B H 0.408728 0.811445 0.764032 0.045(4) Uiso 1 1 calc GR . . . .
H42C H 0.409449 0.631038 0.783002 0.045(4) Uiso 1 1 calc GR . . . .
S1' S 0.96256(2) -0.15123(7) 0.56762(2) 0.02072(13) Uani 1 1 d . . . . .
N1' N 0.84746(7) 0.3682(2) 0.46736(5) 0.0162(4) Uani 1 1 d . . . . .
N2' N 0.91435(7) 0.3432(2) 0.67881(5) 0.0180(4) Uani 1 1 d . . . . .
C1' C 0.93009(8) -0.0098(3) 0.53469(6) 0.0170(5) Uani 1 1 d . . . . .
C2' C 0.92361(9) -0.0284(3) 0.49635(6) 0.0205(5) Uani 1 1 d . . . . .
H2' H 0.937339 -0.125097 0.485660 0.025 Uiso 1 1 calc R . . . .
C3' C 0.89683(9) 0.0971(3) 0.47454(6) 0.0205(5) Uani 1 1 d . . . . .
H3' H 0.892370 0.087192 0.448466 0.025 Uiso 1 1 calc R . . . .
C4' C 0.87608(8) 0.2389(3) 0.49019(6) 0.0165(4) Uani 1 1 d . . . . .
C5' C 0.88281(8) 0.2580(3) 0.52798(5) 0.0155(4) Uani 1 1 d . . . . .
H5' H 0.868958 0.355080 0.538440 0.019 Uiso 1 1 calc R . . . .
C6' C 0.91028(8) 0.1328(3) 0.55070(5) 0.0146(4) Uani 1 1 d . . . . .
C7' C 0.92198(8) 0.1276(2) 0.59056(5) 0.0146(4) Uani 1 1 d . . . . .
C8' C 0.91043(8) 0.2474(3) 0.61586(5) 0.0156(4) Uani 1 1 d . . . . .
H8' H 0.891657 0.348175 0.607507 0.019 Uiso 1 1 calc R . . . .
C9' C 0.92640(8) 0.2189(3) 0.65305(6) 0.0169(4) Uani 1 1 d . . . . .
C10' C 0.95373(9) 0.0707(3) 0.66566(6) 0.0208(5) Uani 1 1 d . . . . .
H10' H 0.964163 0.052579 0.691407 0.025 Uiso 1 1 calc R . . . .
C11' C 0.96576(9) -0.0499(3) 0.64114(6) 0.0194(5) Uani 1 1 d . . . . .
H11' H 0.984333 -0.150752 0.649694 0.023 Uiso 1 1 calc R . . . .
C12' C 0.94992(8) -0.0198(3) 0.60350(6) 0.0165(4) Uani 1 1 d . . . . .
C13' C 0.87976(8) 0.4856(3) 0.45114(5) 0.0165(4) Uani 1 1 d . . . . .
C14' C 0.93832(8) 0.4741(3) 0.45574(6) 0.0205(5) Uani 1 1 d . . . . .
H14' H 0.957339 0.390557 0.471437 0.025 Uiso 1 1 calc R . . . .
C15' C 0.96870(9) 0.5839(3) 0.43753(6) 0.0259(5) Uani 1 1 d . . . . .
H15' H 1.008535 0.575635 0.440856 0.031 Uiso 1 1 calc R . . . .
C16' C 0.94153(9) 0.7053(3) 0.41456(6) 0.0255(5) Uani 1 1 d . . . . .
H16' H 0.962337 0.777831 0.401328 0.031 Uiso 1 1 calc R . . . .
C17' C 0.88360(9) 0.7204(3) 0.41098(6) 0.0218(5) Uani 1 1 d . . . . .
H17' H 0.864990 0.804907 0.395378 0.026 Uiso 1 1 calc R . . . .
C18' C 0.85215(8) 0.6148(3) 0.42971(5) 0.0166(4) Uani 1 1 d . . . . .
C19' C 0.78943(8) 0.6389(3) 0.43026(6) 0.0200(5) Uani 1 1 d . . . . .
C20' C 0.76281(8) 0.4663(3) 0.42862(6) 0.0180(5) Uani 1 1 d . . . . .
C21' C 0.70986(9) 0.4294(3) 0.40872(6) 0.0253(5) Uani 1 1 d . . . . .
H21' H 0.691137 0.510765 0.392290 0.030 Uiso 1 1 calc R . . . .
C22' C 0.68407(9) 0.2775(3) 0.41237(7) 0.0302(6) Uani 1 1 d . . . . .
H22' H 0.648048 0.254798 0.398512 0.036 Uiso 1 1 calc R . . . .
C23' C 0.71074(9) 0.1591(3) 0.43614(7) 0.0286(6) Uani 1 1 d . . . . .
H23' H 0.692279 0.056666 0.439643 0.034 Uiso 1 1 calc R . . . .
C24' C 0.76437(9) 0.1885(3) 0.45499(6) 0.0212(5) Uani 1 1 d . . . . .
H24' H 0.782894 0.105434 0.471036 0.025 Uiso 1 1 calc R . . . .
C25' C 0.79124(8) 0.3395(3) 0.45048(5) 0.0158(4) Uani 1 1 d . . . . .
C26' C 0.95441(8) 0.4676(3) 0.69045(5) 0.0163(4) Uani 1 1 d . . . . .
C27' C 1.00634(9) 0.4642(3) 0.67783(6) 0.0205(5) Uani 1 1 d . . . . .
H27' H 1.013129 0.381965 0.660413 0.025 Uiso 1 1 calc R . . . .
C28' C 1.04756(9) 0.5793(3) 0.69048(6) 0.0232(5) Uani 1 1 d . . . . .
H28' H 1.082649 0.575333 0.681864 0.028 Uiso 1 1 calc R . . . .
C29' C 1.03814(9) 0.7004(3) 0.71565(6) 0.0251(5) Uani 1 1 d . . . . .
H29' H 1.066754 0.778539 0.724775 0.030 Uiso 1 1 calc R . . . .
C30' C 0.98641(9) 0.7061(3) 0.72734(6) 0.0217(5) Uani 1 1 d . . . . .
H30' H 0.979818 0.790614 0.744313 0.026 Uiso 1 1 calc R . . . .
C31' C 0.94363(8) 0.5923(3) 0.71512(5) 0.0172(4) Uani 1 1 d . . . . .
C32' C 0.88652(9) 0.6115(3) 0.72767(5) 0.0176(5) Uani 1 1 d . . . . .
C33' C 0.84820(9) 0.4628(3) 0.71521(5) 0.0172(5) Uani 1 1 d . . . . .
C34' C 0.79547(9) 0.4529(3) 0.72601(6) 0.0246(5) Uani 1 1 d . . . . .
H34' H 0.784018 0.540407 0.740636 0.030 Uiso 1 1 calc R . . . .
C35' C 0.75929(10) 0.3209(3) 0.71628(6) 0.0295(6) Uani 1 1 d . . . . .
H35' H 0.723336 0.319010 0.723743 0.035 Uiso 1 1 calc R . . . .
C36' C 0.77579(9) 0.1916(3) 0.69562(6) 0.0247(5) Uani 1 1 d . . . . .
H36' H 0.751954 0.097442 0.689721 0.030 Uiso 1 1 calc R . . . .
C37' C 0.82723(9) 0.1993(3) 0.68348(6) 0.0197(5) Uani 1 1 d . . . . .
H37' H 0.838251 0.110949 0.668902 0.024 Uiso 1 1 calc R . . . .
C38' C 0.86310(8) 0.3358(3) 0.69246(5) 0.0157(4) Uani 1 1 d . . . . .
C39' C 0.78313(9) 0.7163(3) 0.46814(6) 0.0237(5) Uani 1 1 d . . . . .
H39D H 0.743186 0.733947 0.469245 0.032(4) Uiso 1 1 calc GR . . . .
H39E H 0.802954 0.823748 0.471146 0.032(4) Uiso 1 1 calc GR . . . .
H39F H 0.799280 0.640083 0.487945 0.032(4) Uiso 1 1 calc GR . . . .
C40' C 0.76168(9) 0.7552(3) 0.39987(7) 0.0290(6) Uani 1 1 d . . . . .
H40D H 0.765902 0.708676 0.375794 0.035(4) Uiso 1 1 calc GR . . . .
H40E H 0.779651 0.865457 0.402840 0.035(4) Uiso 1 1 calc GR . . . .
H40F H 0.721615 0.766371 0.401393 0.035(4) Uiso 1 1 calc GR . . . .
C41' C 0.85874(9) 0.7734(3) 0.71068(6) 0.0257(5) Uani 1 1 d . . . . .
H41D H 0.853731 0.766008 0.683731 0.026(4) Uiso 1 1 calc GR . . . .
H41E H 0.882806 0.869274 0.719034 0.026(4) Uiso 1 1 calc GR . . . .
H41F H 0.822013 0.787718 0.718483 0.026(4) Uiso 1 1 calc GR . . . .
C42' C 0.89458(10) 0.6248(3) 0.77023(6) 0.0247(5) Uani 1 1 d . . . . .
H42D H 0.857735 0.631962 0.778167 0.033(4) Uiso 1 1 calc GR . . . .
H42E H 0.916541 0.725177 0.778247 0.033(4) Uiso 1 1 calc GR . . . .
H42F H 0.914563 0.525541 0.781201 0.033(4) Uiso 1 1 calc GR . . . .
C43' C 0.66928(13) 0.7547(4) 0.64158(8) 0.0562(8) Uani 1 1 d . U . . .
D43A D 0.699866 0.797998 0.629147 0.067 Uiso 0.85 1 calc R . P A 1
D43B D 0.662859 0.636018 0.634426 0.067 Uiso 0.85 1 calc R . P A 1
D43C D 0.649014 0.662515 0.627118 0.067 Uiso 0.15 1 calc R . P B 2
D43D D 0.696447 0.799729 0.626539 0.067 Uiso 0.15 1 calc R . P B 2
Cl1' Cl 0.60968(5) 0.8657(2) 0.62727(3) 0.0689(4) Uani 0.85 1 d . U P C 1
Cl2' Cl 0.69043(3) 0.76808(11) 0.69051(2) 0.0407(2) Uani 0.85 1 d . U P C 1
Cl1" Cl 0.6152(3) 0.9276(7) 0.64419(18) 0.0502(18) Uani 0.15 1 d . U P C 2
Cl2" Cl 0.7001(2) 0.6836(9) 0.67164(15) 0.0586(15) Uani 0.15 1 d . U P C 2
Cl1 Cl 0.14141(5) 0.90021(10) 0.65307(2) 0.0627(3) Uani 0.94 1 d . . P D 1
Cl2 Cl 0.20242(3) 0.58794(10) 0.67016(2) 0.0496(2) Uani 1 1 d . . . . .
C43 C 0.17179(17) 0.7259(4) 0.63585(9) 0.0717(11) Uani 1 1 d . . . . .
D43E D 0.200910 0.763889 0.621540 0.086 Uiso 1 1 calc R . . D 1
D43F D 0.142587 0.665469 0.618755 0.086 Uiso 1 1 calc R . . D 1
Cl1A Cl 0.1226(6) 0.846(2) 0.6306(5) 0.066(4) Uiso 0.06 1 d . . P D 2

loop_
_atom_site_aniso_label
_atom_site_aniso_U_11
_atom_site_aniso_U_22
_atom_site_aniso_U_33
_atom_site_aniso_U_23
_atom_site_aniso_U_13
_atom_site_aniso_U_12
S1 0.0254(3) 0.0167(3) 0.0213(3) -0.0012(2) 0.0070(2) 0.0058(2)
N1 0.0139(9) 0.0199(10) 0.0169(9) 0.0011(7) 0.0013(7) -0.0023(7)
N2 0.0161(9) 0.0166(10) 0.0160(9) -0.0034(7) 0.0045(7) -0.0024(7)
C1 0.0142(10) 0.0163(11) 0.0219(11) -0.0004(9) 0.0057(9) -0.0008(9)
C2 0.0265(12) 0.0171(12) 0.0231(12) -0.0037(9) 0.0097(10) 0.0015(9)
C3 0.0264(12) 0.0252(13) 0.0157(11) -0.0037(9) 0.0049(9) -0.0016(10)
C4 0.0147(10) 0.0184(12) 0.0187(11) 0.0003(9) 0.0029(9) -0.0026(9)
C5 0.0130(10) 0.0144(11) 0.0191(11) -0.0035(9) 0.0054(8) -0.0026(8)
C6 0.0122(10) 0.0158(11) 0.0177(11) -0.0006(9) 0.0047(8) -0.0034(8)
C7 0.0109(10) 0.0140(11) 0.0178(11) 0.0010(8) 0.0040(8) -0.0016(8)
C8 0.0101(10) 0.0146(11) 0.0195(11) 0.0001(9) 0.0029(8) -0.0011(8)
C9 0.0115(10) 0.0159(11) 0.0185(11) -0.0016(9) 0.0036(8) -0.0034(8)
C10 0.0186(11) 0.0217(12) 0.0147(11) 0.0011(9) 0.0021(9) -0.0012(9)
C11 0.0187(11) 0.0178(12) 0.0218(11) 0.0039(9) 0.0051(9) 0.0018(9)
C12 0.0147(10) 0.0136(11) 0.0215(11) -0.0007(9) 0.0065(9) -0.0006(8)
C13 0.0173(11) 0.0168(11) 0.0159(10) -0.0057(9) 0.0049(9) -0.0016(9)
C14 0.0164(11) 0.0207(12) 0.0258(12) -0.0057(10) 0.0027(9) 0.0007(9)
C15 0.0171(11) 0.0237(13) 0.0366(14) -0.0089(11) 0.0097(10) -0.0047(10)
C16 0.0265(12) 0.0229(13) 0.0343(13) -0.0048(11) 0.0154(11) -0.0067(10)
C17 0.0297(13) 0.0239(13) 0.0226(12) -0.0013(10) 0.0091(10) 0.0005(10)
C18 0.0197(11) 0.0218(12) 0.0149(11) -0.0028(9) 0.0044(9) 0.0007(9)
C19 0.0164(11) 0.0252(13) 0.0222(12) 0.0003(10) 0.0025(9) 0.0029(9)
C20 0.0150(11) 0.0286(13) 0.0178(11) -0.0031(9) 0.0043(9) 0.0012(9)
C21 0.0169(12) 0.0387(15) 0.0311(13) -0.0061(11) 0.0010(10) 0.0026(11)
C22 0.0152(12) 0.0480(18) 0.0429(16) -0.0146(13) 0.0003(11) -0.0050(12)
C23 0.0231(13) 0.0333(15) 0.0470(16) -0.0111(12) 0.0100(12) -0.0113(11)
C24 0.0208(12) 0.0249(13) 0.0315(13) -0.0033(10) 0.0086(10) -0.0039(10)
C25 0.0143(10) 0.0249(12) 0.0174(11) -0.0059(9) 0.0062(9) -0.0013(9)
C26 0.0163(11) 0.0160(11) 0.0158(10) 0.0032(9) -0.0001(9) -0.0028(9)
C27 0.0216(11) 0.0195(12) 0.0204(11) 0.0000(9) 0.0044(9) -0.0023(9)
C28 0.0165(11) 0.0270(13) 0.0312(13) 0.0048(11) 0.0037(10) -0.0040(10)
C29 0.0227(12) 0.0235(13) 0.0269(12) 0.0045(10) -0.0071(10) -0.0103(10)
C30 0.0280(12) 0.0194(12) 0.0177(11) -0.0009(9) -0.0029(9) -0.0035(10)
C31 0.0216(11) 0.0170(11) 0.0144(10) 0.0024(9) 0.0000(9) 0.0005(9)
C32 0.0243(12) 0.0188(12) 0.0248(12) -0.0064(9) 0.0023(10) 0.0008(9)
C33 0.0172(11) 0.0174(11) 0.0145(10) 0.0032(9) -0.0010(9) 0.0043(9)
C34 0.0225(12) 0.0271(13) 0.0205(11) 0.0016(10) 0.0086(9) 0.0081(10)
C35 0.0269(12) 0.0297(14) 0.0354(14) 0.0035(11) 0.0175(11) -0.0007(11)
C36 0.0254(12) 0.0213(13) 0.0378(14) 0.0006(11) 0.0111(11) -0.0051(10)
C37 0.0197(11) 0.0166(12) 0.0227(11) -0.0014(9) 0.0066(9) 0.0000(9)
C38 0.0137(10) 0.0161(11) 0.0139(10) 0.0024(8) 0.0015(8) 0.0028(8)
C39 0.0220(12) 0.0221(13) 0.0317(13) -0.0018(10) 0.0091(10) 0.0025(10)
C40 0.0254(13) 0.0374(15) 0.0347(14) 0.0079(12) 0.0020(11) 0.0088(11)
C41 0.0257(13) 0.0181(13) 0.0617(18) 0.0089(12) 0.0060(12) 0.0016(10)
C42 0.0344(15) 0.0498(18) 0.0485(17) -0.0309(14) 0.0167(13) -0.0138(13)
S1' 0.0265(3) 0.0156(3) 0.0207(3) 0.0004(2) 0.0057(2) 0.0066(2)
N1' 0.0128(9) 0.0164(10) 0.0189(9) 0.0017(7) 0.0008(7) -0.0014(7)
N2' 0.0159(9) 0.0186(10) 0.0197(9) -0.0053(8) 0.0038(7) -0.0016(7)
C1' 0.0152(11) 0.0144(11) 0.0214(11) 0.0004(9) 0.0030(9) -0.0015(9)
C2' 0.0234(12) 0.0176(12) 0.0212(11) -0.0035(9) 0.0061(9) 0.0025(9)
C3' 0.0217(11) 0.0236(12) 0.0166(11) -0.0009(9) 0.0042(9) -0.0004(10)
C4' 0.0128(10) 0.0156(11) 0.0209(11) 0.0026(9) 0.0021(8) -0.0013(8)
C5' 0.0110(10) 0.0143(11) 0.0217(11) -0.0032(9) 0.0040(8) -0.0017(8)
C6' 0.0105(10) 0.0149(11) 0.0192(11) 0.0002(9) 0.0050(8) -0.0029(8)
C7' 0.0099(10) 0.0138(11) 0.0203(11) 0.0016(8) 0.0033(8) -0.0008(8)
C8' 0.0126(10) 0.0138(11) 0.0206(11) -0.0009(9) 0.0034(8) 0.0002(8)
C9' 0.0143(10) 0.0183(11) 0.0182(11) -0.0011(9) 0.0025(8) -0.0021(9)
C10' 0.0221(12) 0.0218(12) 0.0183(11) 0.0027(9) 0.0030(9) -0.0012(9)
C11' 0.0203(11) 0.0156(12) 0.0220(11) 0.0039(9) 0.0023(9) 0.0034(9)
C12' 0.0140(10) 0.0135(11) 0.0225(11) -0.0005(9) 0.0046(9) 0.0001(8)
C13' 0.0176(11) 0.0162(11) 0.0160(10) -0.0036(9) 0.0039(9) -0.0023(9)
C14' 0.0141(11) 0.0192(12) 0.0275(12) -0.0017(10) 0.0014(9) 0.0007(9)
C15' 0.0150(11) 0.0258(13) 0.0382(14) -0.0034(11) 0.0081(10) -0.0032(10)
C16' 0.0256(12) 0.0215(13) 0.0324(13) -0.0023(10) 0.0135(10) -0.0067(10)
C17' 0.0267(12) 0.0167(12) 0.0229(12) 0.0000(9) 0.0060(10) -0.0013(9)
C18' 0.0162(11) 0.0157(11) 0.0177(11) -0.0026(9) 0.0018(9) -0.0006(9)
C19' 0.0156(11) 0.0199(12) 0.0246(12) 0.0011(9) 0.0041(9) 0.0024(9)
C20' 0.0136(10) 0.0218(12) 0.0192(11) -0.0020(9) 0.0049(9) 0.0039(9)
C21' 0.0140(11) 0.0312(14) 0.0299(13) -0.0014(11) 0.0010(10) 0.0040(10)
C22' 0.0136(11) 0.0369(15) 0.0390(14) -0.0103(12) 0.0012(10) -0.0037(10)
C23' 0.0190(12) 0.0274(14) 0.0409(14) -0.0065(11) 0.0097(11) -0.0073(10)
C24' 0.0209(11) 0.0186(12) 0.0259(12) -0.0009(10) 0.0094(9) -0.0011(9)
C25' 0.0112(10) 0.0194(12) 0.0173(11) -0.0029(9) 0.0041(8) -0.0001(9)
C26' 0.0159(11) 0.0162(11) 0.0155(10) 0.0042(9) -0.0018(8) 0.0007(9)
C27' 0.0210(11) 0.0184(12) 0.0221(11) 0.0022(9) 0.0034(9) 0.0021(9)
C28' 0.0163(11) 0.0243(13) 0.0281(12) 0.0071(10) 0.0009(10) 0.0002(9)
C29' 0.0244(12) 0.0222(13) 0.0254(12) 0.0037(10) -0.0063(10) -0.0079(10)
C30' 0.0292(12) 0.0185(12) 0.0157(11) -0.0009(9) -0.0013(9) -0.0019(10)
C31' 0.0202(11) 0.0163(11) 0.0137(10) 0.0044(9) -0.0011(9) 0.0010(9)
C32' 0.0211(11) 0.0151(11) 0.0167(11) 0.0008(9) 0.0035(9) 0.0017(9)
C33' 0.0216(11) 0.0159(11) 0.0141(10) 0.0062(9) 0.0032(9) 0.0014(9)
C34' 0.0282(13) 0.0238(13) 0.0245(12) -0.0008(10) 0.0121(10) 0.0004(10)
C35' 0.0240(12) 0.0337(15) 0.0339(14) 0.0030(11) 0.0142(11) -0.0041(11)
C36' 0.0252(12) 0.0238(13) 0.0253(12) 0.0040(10) 0.0045(10) -0.0075(10)
C37' 0.0224(11) 0.0182(12) 0.0172(11) 0.0011(9) -0.0005(9) -0.0003(9)
C38' 0.0150(10) 0.0197(11) 0.0118(10) 0.0035(9) 0.0007(8) 0.0021(9)
C39' 0.0220(12) 0.0176(12) 0.0329(13) -0.0019(10) 0.0086(10) 0.0043(9)
C40' 0.0250(12) 0.0270(14) 0.0340(14) 0.0062(11) 0.0018(10) 0.0049(10)
C41' 0.0249(12) 0.0192(12) 0.0340(13) 0.0049(10) 0.0074(10) 0.0023(10)
C42' 0.0311(13) 0.0244(13) 0.0189(12) -0.0036(10) 0.0051(10) -0.0013(10)
C43' 0.064(2) 0.063(2) 0.0476(18) -0.0194(16) 0.0253(15) -0.0024(16)
Cl1' 0.0469(6) 0.1091(13) 0.0468(7) 0.0408(7) -0.0047(6) -0.0073(7)
Cl2' 0.0283(4) 0.0504(5) 0.0404(5) 0.0066(4) -0.0033(4) -0.0068(4)
Cl1" 0.084(5) 0.030(3) 0.047(4) 0.008(3) 0.039(4) 0.019(3)
Cl2" 0.038(3) 0.101(5) 0.041(3) 0.012(3) 0.018(2) 0.015(3)
Cl1 0.1124(8) 0.0356(5) 0.0494(5) 0.0031(4) 0.0414(5) 0.0036(5)
Cl2 0.0420(4) 0.0649(5) 0.0425(4) -0.0025(4) 0.0085(3) 0.0037(4)
C43 0.116(3) 0.066(2) 0.0393(18) -0.0008(16) 0.0325(19) 0.022(2)

loop_
_atom_type_symbol
_atom_type_description
_atom_type_scat_dispersion_real
_atom_type_scat_dispersion_imag
_atom_type_scat_source
C C 0.0033 0.0016 'International Tables Vol C Tables 4.2.6.8 and 6.1.1.4'
H H 0.0000 0.0000 'International Tables Vol C Tables 4.2.6.8 and 6.1.1.4'
Cl Cl 0.1484 0.1585 'International Tables Vol C Tables 4.2.6.8 and 6.1.1.4'
D D 0.0000 0.0000 'International Tables Vol C Tables 4.2.6.8 and 6.1.1.4'
N N 0.0061 0.0033 'International Tables Vol C Tables 4.2.6.8 and 6.1.1.4'
S S 0.1246 0.1234 'International Tables Vol C Tables 4.2.6.8 and 6.1.1.4'

loop_
_exptl_crystal_face_index_h
_exptl_crystal_face_index_k
_exptl_crystal_face_index_l
_exptl_crystal_face_perp_dist
0.00 -1.00 0.00 0.2050
0.00 1.00 1.00 0.2390
0.00 0.00 -1.00 0.0310
0.00 0.00 1.00 0.0240
-1.00 0.00 0.00 0.1320
1.00 0.00 0.00 0.0410

loop_
_geom_angle_atom_site_label_1
_geom_angle_atom_site_label_2
_geom_angle_atom_site_label_3
_geom_angle
C1 S1 C12 91.38(10)
C13 N1 C4 118.48(16)
C13 N1 C25 118.79(17)
C25 N1 C4 119.42(17)
C26 N2 C9 117.37(16)
C26 N2 C38 119.21(16)
C38 N2 C9 117.33(16)
C2 C1 S1 126.48(17)
C2 C1 C6 121.13(19)
C6 C1 S1 112.39(15)
C3 C2 C1 118.3(2)
C2 C3 C4 120.8(2)
C3 C4 N1 120.91(18)
C5 C4 N1 118.32(18)
C5 C4 C3 120.76(19)
C4 C5 C6 119.35(19)
C1 C6 C7 111.87(18)
C5 C6 C1 119.62(18)
C5 C6 C7 128.51(19)
C8 C7 C6 128.33(19)
C8 C7 C12 119.32(18)
C12 C7 C6 112.35(18)
C9 C8 C7 119.51(19)
C8 C9 N2 118.75(18)
C8 C9 C10 120.64(19)
C10 C9 N2 120.61(18)
C11 C10 C9 120.90(19)
C10 C11 C12 118.3(2)
C7 C12 S1 112.00(15)
C11 C12 S1 126.65(16)
C11 C12 C7 121.34(19)
C14 C13 N1 121.31(19)
C14 C13 C18 119.79(19)
C18 C13 N1 118.90(18)
C15 C14 C13 119.9(2)
C16 C15 C14 120.7(2)
C15 C16 C17 118.9(2)
C18 C17 C16 121.8(2)
C13 C18 C19 117.81(18)
C17 C18 C13 118.56(19)
C17 C18 C19 123.5(2)
C18 C19 C39 107.29(17)
C20 C19 C18 107.72(17)
C20 C19 C39 107.21(17)
C20 C19 C40 112.98(18)
C40 C19 C18 112.33(18)
C40 C19 C39 109.04(19)
C21 C20 C19 123.6(2)
C21 C20 C25 118.1(2)
C25 C20 C19 118.09(18)
C22 C21 C20 121.7(2)
C23 C22 C21 119.3(2)
C22 C23 C24 120.7(2)
C23 C24 C25 119.8(2)
C20 C25 N1 118.73(19)
C24 C25 N1 121.1(2)
C24 C25 C20 120.15(19)
C27 C26 N2 119.97(19)
C27 C26 C31 120.31(19)
C31 C26 N2 119.73(18)
C28 C27 C26 120.0(2)
C29 C28 C27 120.4(2)
C28 C29 C30 119.2(2)
C29 C30 C31 122.1(2)
C26 C31 C32 119.27(18)
C30 C31 C26 117.86(19)
C30 C31 C32 122.64(19)
C31 C32 C41 107.38(18)
C31 C32 C42 111.81(18)
C33 C32 C31 108.80(17)
C33 C32 C41 107.11(17)
C33 C32 C42 112.36(19)
C42 C32 C41 109.2(2)
C34 C33 C32 122.45(19)
C34 C33 C38 117.7(2)
C38 C33 C32 119.65(18)
C35 C34 C33 122.2(2)
C34 C35 C36 119.3(2)
C37 C36 C35 120.1(2)
C36 C37 C38 120.2(2)
C33 C38 N2 119.29(18)
C37 C38 N2 120.35(18)
C37 C38 C33 120.35(18)
C1' S1' C12' 91.18(10)
C13' N1' C4' 118.67(16)
C13' N1' C25' 118.50(16)
C25' N1' C4' 118.35(16)
C26' N2' C9' 119.28(16)
C26' N2' C38' 121.40(17)
C38' N2' C9' 119.30(17)
C2' C1' S1' 126.38(16)
C2' C1' C6' 121.25(19)
C6' C1' S1' 112.37(15)
C3' C2' C1' 118.3(2)
C2' C3' C4' 121.0(2)
C3' C4' N1' 120.85(18)
C5' C4' N1' 118.41(18)
C5' C4' C3' 120.74(19)
C4' C5' C6' 119.26(19)
C1' C6' C7' 112.18(18)
C5' C6' C1' 119.44(18)
C5' C6' C7' 128.37(19)
C8' C7' C6' 128.94(19)
C8' C7' C12' 119.20(18)
C12' C7' C6' 111.84(18)
C9' C8' C7' 119.64(19)
C8' C9' N2' 119.12(18)
C8' C9' C10' 120.67(19)
C10' C9' N2' 120.21(18)
C11' C10' C9' 120.82(19)
C10' C11' C12' 118.3(2)
C7' C12' S1' 112.42(15)
C11' C12' S1' 126.16(16)
C11' C12' C7' 121.40(19)
C14' C13' N1' 121.36(19)
C14' C13' C18' 119.72(19)
C18' C13' N1' 118.91(17)
C15' C14' C13' 120.2(2)
C16' C15' C14' 120.4(2)
C15' C16' C17' 119.3(2)
C16' C17' C18' 121.4(2)
C13' C18' C19' 117.85(18)
C17' C18' C13' 118.64(19)
C17' C18' C19' 123.38(19)
C18' C19' C39' 107.62(17)
C20' C19' C18' 107.30(17)
C20' C19' C39' 107.19(17)
C20' C19' C40' 113.14(18)
C40' C19' C18' 112.68(18)
C40' C19' C39' 108.64(18)
C21' C20' C19' 123.85(19)
C21' C20' C25' 117.9(2)
C25' C20' C19' 118.04(18)
C22' C21' C20' 121.5(2)
C23' C22' C21' 119.7(2)
C22' C23' C24' 120.2(2)
C23' C24' C25' 120.2(2)
C20' C25' N1' 118.60(18)
C24' C25' N1' 121.30(19)
C24' C25' C20' 120.10(19)
N2' C26' C27' 119.46(19)
C31' C26' N2' 120.76(18)
C31' C26' C27' 119.76(19)
C28' C27' C26' 120.5(2)
C27' C28' C29' 120.4(2)
C28' C29' C30' 119.0(2)
C29' C30' C31' 122.4(2)
C26' C31' C32' 122.49(18)
C30' C31' C26' 117.94(19)
C30' C31' C32' 119.52(19)
C31' C32' C33' 111.19(17)
C31' C32' C41' 108.37(17)
C31' C32' C42' 109.87(17)
C33' C32' C41' 109.22(17)
C33' C32' C42' 109.07(17)
C41' C32' C42' 109.08(18)
C34' C33' C32' 119.56(19)
C34' C33' C38' 117.6(2)
C38' C33' C32' 122.83(18)
C35' C34' C33' 122.5(2)
C34' C35' C36' 119.3(2)
C35' C36' C37' 119.8(2)
C36' C37' C38' 120.7(2)
C33' C38' N2' 120.51(18)
C37' C38' N2' 119.56(18)
C37' C38' C33' 119.92(18)
Cl1' C43' Cl2' 111.65(16)
Cl2" C43' Cl1" 123.4(4)
Cl1 C43 Cl2 113.35(17)
Cl1A C43 Cl2 136.3(7)

loop_
_geom_bond_atom_site_label_1
_geom_bond_atom_site_label_2
_geom_bond_distance
S1 C1 1.749(2)
S1 C12 1.750(2)
N1 C4 1.435(3)
N1 C13 1.408(3)
N1 C25 1.416(3)
N2 C9 1.435(3)
N2 C26 1.411(3)
N2 C38 1.420(2)
C1 C2 1.396(3)
C1 C6 1.402(3)
C2 C3 1.382(3)
C3 C4 1.401(3)
C4 C5 1.377(3)
C5 C6 1.394(3)
C6 C7 1.448(3)
C7 C8 1.395(3)
C7 C12 1.404(3)
C8 C9 1.377(3)
C9 C10 1.402(3)
C10 C11 1.380(3)
C11 C12 1.394(3)
C13 C14 1.394(3)
C13 C18 1.401(3)
C14 C15 1.386(3)
C15 C16 1.379(3)
C16 C17 1.385(3)
C17 C18 1.385(3)
C18 C19 1.525(3)
C19 C20 1.517(3)
C19 C39 1.549(3)
C19 C40 1.521(3)
C20 C21 1.393(3)
C20 C25 1.398(3)
C21 C22 1.382(3)
C22 C23 1.375(4)
C23 C24 1.386(3)
C24 C25 1.393(3)
C26 C27 1.399(3)
C26 C31 1.400(3)
C27 C28 1.386(3)
C28 C29 1.382(3)
C29 C30 1.384(3)
C30 C31 1.392(3)
C31 C32 1.528(3)
C32 C33 1.521(3)
C32 C41 1.543(3)
C32 C42 1.531(3)
C33 C34 1.389(3)
C33 C38 1.401(3)
C34 C35 1.380(3)
C35 C36 1.382(3)
C36 C37 1.381(3)
C37 C38 1.392(3)
S1' C1' 1.746(2)
S1' C12' 1.751(2)
N1' C4' 1.435(3)
N1' C13' 1.411(3)
N1' C25' 1.414(2)
N2' C9' 1.434(3)
N2' C26' 1.403(3)
N2' C38' 1.407(2)
C1' C2' 1.400(3)
C1' C6' 1.401(3)
C2' C3' 1.378(3)
C3' C4' 1.400(3)
C4' C5' 1.380(3)
C5' C6' 1.399(3)
C6' C7' 1.447(3)
C7' C8' 1.394(3)
C7' C12' 1.401(3)
C8' C9' 1.378(3)
C9' C10' 1.398(3)
C10' C11' 1.382(3)
C11' C12' 1.395(3)
C13' C14' 1.397(3)
C13' C18' 1.400(3)
C14' C15' 1.383(3)
C15' C16' 1.380(3)
C16' C17' 1.386(3)
C17' C18' 1.389(3)
C18' C19' 1.527(3)
C19' C20' 1.518(3)
C19' C39' 1.553(3)
C19' C40' 1.522(3)
C20' C21' 1.395(3)
C20' C25' 1.401(3)
C21' C22' 1.381(3)
C22' C23' 1.375(3)
C23' C24' 1.384(3)
C24' C25' 1.392(3)
C26' C27' 1.403(3)
C26' C31' 1.400(3)
C27' C28' 1.378(3)
C28' C29' 1.383(3)
C29' C30' 1.383(3)
C30' C31' 1.393(3)
C31' C32' 1.528(3)
C32' C33' 1.529(3)
C32' C41' 1.541(3)
C32' C42' 1.548(3)
C33' C34' 1.393(3)
C33' C38' 1.398(3)
C34' C35' 1.378(3)
C35' C36' 1.379(3)
C36' C37' 1.385(3)
C37' C38' 1.398(3)
C43' Cl1' 1.697(3)
C43' Cl2' 1.791(3)
C43' Cl1" 1.912(7)
C43' Cl2" 1.353(6)
Cl1 C43 1.740(3)
Cl2 C43 1.746(3)
C43 Cl1A 1.513(16)
